data_4508529
loop_
_publ_author_name
'Paton, Andrew S.'
'Morse, Graham E.'
'Lough, Alan J.'
'Bender, Timothy P.'

_publ_section_title
;
 Utilizing the \p-Acidity of Boron Subphthalocyanine To Achieve Novel
 Solid-State Arrangements
;
_journal_issue 12
_journal_name_full 'Crystal Growth &amp; Design'
_journal_page_first 5368
_journal_paper_doi 10.1021/cg4012795
_journal_volume 13
_journal_year 2013
_chemical_formula_moiety 'C31 H19 B N6 O2'
_chemical_formula_sum 'C31 H19 B N6 O2'
_chemical_formula_weight 518.33
_chemical_name_common ' 4-methoxyphenoxy-boronsubphthalocyanine'
_chemical_name_systematic ' (4-methoxyphenoxy)(subphthalocyaninato) boron'
_space_group_IT_number 14
_symmetry_cell_setting monoclinic
_symmetry_space_group_name_Hall '-P 2yn'
_symmetry_space_group_name_H-M 'P 1 21/n 1'
_atom_sites_solution_hydrogens geom
_atom_sites_solution_primary direct
_atom_sites_solution_secondary difmap
_audit_creation_method SHELXL-97
_audit_update_record
;
2013-02-01 # Formatted by publCIF
;
_cell_angle_alpha 90.00
_cell_angle_beta 101.0090(13)
_cell_angle_gamma 90.00
_cell_formula_units_Z 4
_cell_length_a 16.4833(4)
_cell_length_b 8.5514(2)
_cell_length_c 17.4722(2)
_cell_measurement_reflns_used 17418
_cell_measurement_temperature 150(1)
_cell_measurement_theta_max 27.5
_cell_measurement_theta_min 2.7
_cell_volume 2417.48(9)
_computing_cell_refinement 'Denzo-SMN (Otwinowski & Minor, 1997)'
_computing_data_collection 'Collect (Nonius B.V., 1997-2002)'
_computing_data_reduction Denzo-SMN
_computing_molecular_graphics 'PLATON (Spek, 2009)'
_computing_publication_material 'SHELXTL V6.1'
_computing_structure_refinement 'SHELXTL V6.1 (Sheldrick, 2008)'
_computing_structure_solution 'SIR-92 (Altomare et al., 1994)'
_diffrn_ambient_temperature 150(1)
_diffrn_detector_area_resol_mean 9
_diffrn_measured_fraction_theta_full 0.984
_diffrn_measured_fraction_theta_max 0.984
_diffrn_measurement_device_type 'Nonius KappaCCD'
_diffrn_measurement_method '\f scans and \w scans with \k offsets'
_diffrn_radiation_monochromator graphite
_diffrn_radiation_source 'fine-focus sealed tube'
_diffrn_radiation_type MoK\a
_diffrn_radiation_wavelength 0.71073
_diffrn_reflns_av_R_equivalents 0.0429
_diffrn_reflns_av_sigmaI/netI 0.0416
_diffrn_reflns_limit_h_max 21
_diffrn_reflns_limit_h_min -21
_diffrn_reflns_limit_k_max 11
_diffrn_reflns_limit_k_min -10
_diffrn_reflns_limit_l_max 22
_diffrn_reflns_limit_l_min -22
_diffrn_reflns_number 17418
_diffrn_reflns_theta_full 27.48
_diffrn_reflns_theta_max 27.48
_diffrn_reflns_theta_min 2.66
_exptl_absorpt_coefficient_mu 0.092
_exptl_absorpt_correction_T_max 0.989
_exptl_absorpt_correction_T_min 0.754
_exptl_absorpt_correction_type multi-scan
_exptl_absorpt_process_details
;
multi-scan from symmetry-related measurements
 Sortav (Blessing 1995)
;
_exptl_crystal_colour red
_exptl_crystal_density_diffrn 1.424
_exptl_crystal_density_method 'not measured'
_exptl_crystal_description plate
_exptl_crystal_F_000 1072
_exptl_crystal_size_max 0.35
_exptl_crystal_size_mid 0.35
_exptl_crystal_size_min 0.20
_refine_diff_density_max 0.236
_refine_diff_density_min -0.219
_refine_diff_density_rms 0.046
_refine_ls_extinction_coef 0.007(2)
_refine_ls_extinction_expression Fc^*^=kFc[1+0.001xFc^2^\l^3^/sin(2\q)]^-1/4^
_refine_ls_extinction_method SHELXL
_refine_ls_goodness_of_fit_ref 1.041
_refine_ls_hydrogen_treatment constr
_refine_ls_matrix_type full
_refine_ls_number_parameters 363
_refine_ls_number_reflns 5447
_refine_ls_number_restraints 0
_refine_ls_restrained_S_all 1.041
_refine_ls_R_factor_all 0.0632
_refine_ls_R_factor_gt 0.0438
_refine_ls_shift/su_max 0.001
_refine_ls_shift/su_mean 0.000
_refine_ls_structure_factor_coef Fsqd
_refine_ls_weighting_details 'calc w=1/[\s^2^(Fo^2^)+(0.0648P)^2^+0.4230P] where P=(Fo^2^+2Fc^2^)/3'
_refine_ls_weighting_scheme calc
_refine_ls_wR_factor_gt 0.1086
_refine_ls_wR_factor_ref 0.1212
_reflns_number_gt 4161
_reflns_number_total 5447
_reflns_threshold_expression I>2\s(I)
_cod_data_source_file cg4012795_si_004.cif
_cod_data_source_block k1005
_cod_original_sg_symbol_H-M 'P 21/n'
_cod_database_code 4508529

loop_
_symmetry_equiv_pos_as_xyz
'x, y, z'
'-x+1/2, y+1/2, -z+1/2'
'-x, -y, -z'
'x-1/2, -y-1/2, z-1/2'

loop_
_atom_site_label
_atom_site_type_symbol
_atom_site_fract_x
_atom_site_fract_y
_atom_site_fract_z
_atom_site_U_iso_or_equiv
_atom_site_adp_type
_atom_site_occupancy
_atom_site_symmetry_multiplicity
_atom_site_calc_flag
_atom_site_refinement_flags
O1 O 0.65902(6) 0.37979(12) 0.25067(5) 0.0281(2) Uani 1 1 d .
O2 O 0.55928(7) 0.89189(14) 0.06232(7) 0.0445(3) Uani 1 1 d .
N1 N 0.66952(7) 0.23263(14) 0.36975(6) 0.0236(3) Uani 1 1 d .
N2 N 0.69720(7) 0.43524(15) 0.46401(7) 0.0271(3) Uani 1 1 d .
N3 N 0.58391(7) 0.45572(14) 0.35674(6) 0.0240(3) Uani 1 1 d .
N4 N 0.44208(7) 0.42517(14) 0.29759(6) 0.0267(3) Uani 1 1 d .
N5 N 0.54083(7) 0.22861(14) 0.28394(6) 0.0236(3) Uani 1 1 d .
N6 N 0.61116(7) -0.01051(14) 0.32212(6) 0.0260(3) Uani 1 1 d .
C1 C 0.67032(8) 0.07297(17) 0.36786(7) 0.0243(3) Uani 1 1 d .
C2 C 0.73252(8) 0.02505(17) 0.43472(8) 0.0251(3) Uani 1 1 d .
C3 C 0.76158(9) -0.12158(18) 0.46157(8) 0.0291(3) Uani 1 1 d .
H3A H 0.7440 -0.2136 0.4327 0.035 Uiso 1 1 calc R
C4 C 0.81724(9) -0.12881(19) 0.53203(9) 0.0345(4) Uani 1 1 d .
H4A H 0.8386 -0.2274 0.5513 0.041 Uiso 1 1 calc R
C5 C 0.84234(9) 0.0058(2) 0.57503(9) 0.0357(4) Uani 1 1 d .
H5A H 0.8799 -0.0035 0.6234 0.043 Uiso 1 1 calc R
C6 C 0.81406(9) 0.15257(19) 0.54924(8) 0.0309(3) Uani 1 1 d .
H6A H 0.8316 0.2437 0.5790 0.037 Uiso 1 1 calc R
C7 C 0.75876(8) 0.16217(17) 0.47789(8) 0.0258(3) Uani 1 1 d .
C8 C 0.71313(8) 0.29343(17) 0.43753(8) 0.0248(3) Uani 1 1 d .
C9 C 0.62869(8) 0.50853(16) 0.42599(8) 0.0255(3) Uani 1 1 d .
C10 C 0.57697(9) 0.62358(17) 0.45475(8) 0.0268(3) Uani 1 1 d .
C11 C 0.58987(9) 0.71589(17) 0.52158(8) 0.0305(3) Uani 1 1 d .
H11A H 0.6414 0.7150 0.5569 0.037 Uiso 1 1 calc R
C12 C 0.52548(10) 0.80898(18) 0.53509(9) 0.0333(4) Uani 1 1 d .
H12A H 0.5336 0.8754 0.5795 0.040 Uiso 1 1 calc R
C13 C 0.44829(10) 0.80712(18) 0.48443(9) 0.0335(4) Uani 1 1 d .
H13A H 0.4053 0.8728 0.4951 0.040 Uiso 1 1 calc R
C14 C 0.43362(9) 0.71178(18) 0.41949(9) 0.0304(3) Uani 1 1 d .
H14A H 0.3807 0.7084 0.3865 0.036 Uiso 1 1 calc R
C15 C 0.49850(9) 0.62075(17) 0.40376(8) 0.0267(3) Uani 1 1 d .
C16 C 0.50305(8) 0.50339(16) 0.34424(8) 0.0250(3) Uani 1 1 d .
C17 C 0.46126(8) 0.28383(17) 0.27179(8) 0.0256(3) Uani 1 1 d .
C18 C 0.40920(9) 0.14839(17) 0.24659(8) 0.0264(3) Uani 1 1 d .
C19 C 0.32339(9) 0.13174(19) 0.22401(8) 0.0305(3) Uani 1 1 d .
H19A H 0.2878 0.2199 0.2208 0.037 Uiso 1 1 calc R
C20 C 0.29207(9) -0.01677(19) 0.20660(9) 0.0351(4) Uani 1 1 d .
H20A H 0.2341 -0.0303 0.1908 0.042 Uiso 1 1 calc R
C21 C 0.34390(10) -0.14771(19) 0.21177(9) 0.0338(4) Uani 1 1 d .
H21A H 0.3204 -0.2479 0.1988 0.041 Uiso 1 1 calc R
C22 C 0.42886(9) -0.13382(18) 0.23554(8) 0.0301(3) Uani 1 1 d .
H22A H 0.4637 -0.2231 0.2397 0.036 Uiso 1 1 calc R
C23 C 0.46150(9) 0.01494(17) 0.25308(8) 0.0262(3) Uani 1 1 d .
C24 C 0.54505(8) 0.06894(17) 0.28373(7) 0.0245(3) Uani 1 1 d .
C25 C 0.63248(8) 0.50973(16) 0.20556(8) 0.0239(3) Uani 1 1 d .
C26 C 0.57110(9) 0.49709(18) 0.13873(8) 0.0294(3) Uani 1 1 d .
H26A H 0.5452 0.3992 0.1248 0.035 Uiso 1 1 calc R
C27 C 0.54817(9) 0.62716(19) 0.09285(9) 0.0334(4) Uani 1 1 d .
H27A H 0.5062 0.6185 0.0475 0.040 Uiso 1 1 calc R
C28 C 0.58604(9) 0.77066(18) 0.11251(8) 0.0296(3) Uani 1 1 d .
C29 C 0.64715(9) 0.78373(17) 0.17858(8) 0.0280(3) Uani 1 1 d .
H29A H 0.6735 0.8814 0.1923 0.034 Uiso 1 1 calc R
C30 C 0.66960(9) 0.65244(17) 0.22466(8) 0.0270(3) Uani 1 1 d .
H30A H 0.7113 0.6613 0.2702 0.032 Uiso 1 1 calc R
C31 C 0.59614(11) 1.0413(2) 0.08092(11) 0.0441(4) Uani 1 1 d .
H31A H 0.5708 1.1178 0.0418 0.066 Uiso 1 1 calc R
H31B H 0.6556 1.0349 0.0812 0.066 Uiso 1 1 calc R
H31C H 0.5874 1.0739 0.1325 0.066 Uiso 1 1 calc R
B1 B 0.61525(9) 0.3302(2) 0.31000(9) 0.0245(3) Uani 1 1 d .

loop_
_atom_site_aniso_label
_atom_site_aniso_U_11
_atom_site_aniso_U_22
_atom_site_aniso_U_33
_atom_site_aniso_U_23
_atom_site_aniso_U_13
_atom_site_aniso_U_12
O1 0.0262(5) 0.0300(6) 0.0298(5) 0.0074(4) 0.0096(4) 0.0053(4)
O2 0.0459(7) 0.0343(7) 0.0484(7) 0.0154(5) -0.0031(5) 0.0008(5)
N1 0.0209(6) 0.0254(6) 0.0246(6) 0.0013(5) 0.0049(4) 0.0010(5)
N2 0.0246(6) 0.0268(7) 0.0300(6) 0.0009(5) 0.0059(5) -0.0010(5)
N3 0.0221(6) 0.0232(6) 0.0269(6) 0.0028(5) 0.0050(4) 0.0010(5)
N4 0.0259(6) 0.0266(7) 0.0276(6) 0.0038(5) 0.0048(5) 0.0015(5)
N5 0.0224(6) 0.0241(6) 0.0241(6) 0.0017(5) 0.0043(4) 0.0027(5)
N6 0.0256(6) 0.0271(7) 0.0252(6) -0.0018(5) 0.0052(5) 0.0030(5)
C1 0.0245(7) 0.0251(8) 0.0246(7) 0.0023(5) 0.0081(5) 0.0034(6)
C2 0.0210(7) 0.0287(8) 0.0264(7) 0.0030(6) 0.0066(5) 0.0022(6)
C3 0.0268(7) 0.0294(8) 0.0323(8) 0.0027(6) 0.0084(6) 0.0039(6)
C4 0.0316(8) 0.0363(9) 0.0355(8) 0.0096(7) 0.0061(6) 0.0096(7)
C5 0.0293(8) 0.0471(10) 0.0288(8) 0.0053(7) 0.0006(6) 0.0066(7)
C6 0.0254(7) 0.0374(9) 0.0293(7) -0.0006(6) 0.0036(6) 0.0019(6)
C7 0.0208(7) 0.0302(8) 0.0273(7) 0.0023(6) 0.0072(5) 0.0024(6)
C8 0.0206(7) 0.0282(8) 0.0261(7) 0.0001(6) 0.0054(5) -0.0026(6)
C9 0.0253(7) 0.0239(7) 0.0278(7) 0.0014(6) 0.0064(5) -0.0032(6)
C10 0.0292(7) 0.0229(8) 0.0299(7) 0.0031(6) 0.0093(6) -0.0010(6)
C11 0.0366(8) 0.0250(8) 0.0313(7) 0.0011(6) 0.0100(6) -0.0025(6)
C12 0.0472(9) 0.0229(8) 0.0337(8) -0.0003(6) 0.0179(7) -0.0014(7)
C13 0.0388(9) 0.0248(8) 0.0422(9) 0.0030(6) 0.0212(7) 0.0020(7)
C14 0.0301(8) 0.0248(8) 0.0386(8) 0.0047(6) 0.0123(6) 0.0019(6)
C15 0.0294(7) 0.0214(7) 0.0307(7) 0.0035(5) 0.0096(6) 0.0003(6)
C16 0.0230(7) 0.0235(7) 0.0291(7) 0.0045(6) 0.0068(5) 0.0018(6)
C17 0.0220(7) 0.0298(8) 0.0242(7) 0.0042(6) 0.0027(5) 0.0026(6)
C18 0.0274(7) 0.0295(8) 0.0217(7) 0.0002(5) 0.0032(5) 0.0011(6)
C19 0.0245(7) 0.0369(9) 0.0294(7) 0.0008(6) 0.0037(6) 0.0010(6)
C20 0.0266(7) 0.0442(10) 0.0334(8) -0.0018(7) 0.0031(6) -0.0061(7)
C21 0.0365(9) 0.0329(9) 0.0325(8) -0.0041(6) 0.0077(6) -0.0093(7)
C22 0.0338(8) 0.0300(9) 0.0267(7) -0.0016(6) 0.0062(6) -0.0006(6)
C23 0.0274(7) 0.0289(8) 0.0220(7) 0.0006(5) 0.0043(5) 0.0004(6)
C24 0.0276(7) 0.0239(8) 0.0225(6) 0.0001(5) 0.0061(5) 0.0019(6)
C25 0.0215(6) 0.0266(8) 0.0254(7) 0.0035(5) 0.0086(5) 0.0032(6)
C26 0.0260(7) 0.0284(8) 0.0332(8) 0.0007(6) 0.0042(6) -0.0047(6)
C27 0.0269(8) 0.0384(10) 0.0316(8) 0.0052(6) -0.0027(6) -0.0014(7)
C28 0.0273(7) 0.0288(8) 0.0329(8) 0.0075(6) 0.0067(6) 0.0018(6)
C29 0.0279(7) 0.0263(8) 0.0308(7) -0.0024(6) 0.0083(6) -0.0021(6)
C30 0.0252(7) 0.0325(8) 0.0234(7) -0.0016(6) 0.0047(5) 0.0004(6)
C31 0.0498(10) 0.0286(9) 0.0547(10) 0.0122(8) 0.0121(8) 0.0039(8)
B1 0.0225(8) 0.0256(8) 0.0257(8) 0.0023(6) 0.0054(6) 0.0018(6)

loop_
_atom_type_symbol
_atom_type_description
_atom_type_scat_dispersion_real
_atom_type_scat_dispersion_imag
_atom_type_scat_source
C C 0.0033 0.0016 'International Tables Vol C Tables 4.2.6.8 and 6.1.1.4'
H H 0.0000 0.0000 'International Tables Vol C Tables 4.2.6.8 and 6.1.1.4'
B B 0.0013 0.0007 'International Tables Vol C Tables 4.2.6.8 and 6.1.1.4'
N N 0.0061 0.0033 'International Tables Vol C Tables 4.2.6.8 and 6.1.1.4'
O O 0.0106 0.0060 'International Tables Vol C Tables 4.2.6.8 and 6.1.1.4'

loop_
_geom_angle_atom_site_label_1
_geom_angle_atom_site_label_2
_geom_angle_atom_site_label_3
_geom_angle
C25 O1 B1 120.04(11)
C28 O2 C31 117.35(12)
C8 N1 C1 113.31(11)
C8 N1 B1 122.65(12)
C1 N1 B1 123.30(11)
C8 N2 C9 116.76(12)
C9 N3 C16 112.75(12)
C9 N3 B1 122.29(11)
C16 N3 B1 123.50(11)
C16 N4 C17 116.91(12)
C24 N5 C17 113.01(11)
C24 N5 B1 122.66(11)
C17 N5 B1 123.33(12)
C1 N6 C24 117.01(12)
N6 C1 N1 122.46(12)
N6 C1 C2 130.33(13)
N1 C1 C2 105.68(11)
C3 C2 C7 121.06(13)
C3 C2 C1 131.88(13)
C7 C2 C1 106.89(12)
C4 C3 C2 117.74(14)
C3 C4 C5 121.27(14)
C6 C5 C4 121.77(13)
C5 C6 C7 117.71(14)
C6 C7 C2 120.44(13)
C6 C7 C8 131.69(14)
C2 C7 C8 107.65(12)
N2 C8 N1 122.55(12)
N2 C8 C7 130.30(12)
N1 C8 C7 105.32(12)
N2 C9 N3 122.77(13)
N2 C9 C10 129.43(13)
N3 C9 C10 106.04(12)
C11 C10 C15 120.64(13)
C11 C10 C9 131.95(13)
C15 C10 C9 107.16(12)
C12 C11 C10 118.07(14)
C11 C12 C13 121.23(14)
C14 C13 C12 121.35(14)
C13 C14 C15 118.16(14)
C14 C15 C10 120.48(13)
C14 C15 C16 132.24(13)
C10 C15 C16 107.09(12)
N4 C16 N3 122.68(13)
N4 C16 C15 129.83(12)
N3 C16 C15 105.79(11)
N4 C17 N5 122.35(12)
N4 C17 C18 130.59(13)
N5 C17 C18 105.27(12)
C19 C18 C23 120.33(14)
C19 C18 C17 132.05(14)
C23 C18 C17 107.49(12)
C20 C19 C18 118.01(14)
C19 C20 C21 121.50(14)
C22 C21 C20 121.27(14)
C21 C22 C23 118.00(14)
C22 C23 C18 120.86(13)
C22 C23 C24 132.07(13)
C18 C23 C24 106.96(12)
N6 C24 N5 122.57(12)
N6 C24 C23 129.90(13)
N5 C24 C23 105.84(11)
C30 C25 O1 119.72(12)
C30 C25 C26 119.27(13)
O1 C25 C26 120.94(13)
C27 C26 C25 119.85(14)
C26 C27 C28 120.50(13)
O2 C28 C29 124.39(14)
O2 C28 C27 115.71(13)
C29 C28 C27 119.90(13)
C28 C29 C30 119.26(13)
C25 C30 C29 121.23(13)
O1 B1 N1 110.69(11)
O1 B1 N3 117.06(13)
N1 B1 N3 104.01(11)
O1 B1 N5 116.50(12)
N1 B1 N5 103.56(12)
N3 B1 N5 103.47(11)

loop_
_geom_bond_atom_site_label_1
_geom_bond_atom_site_label_2
_geom_bond_distance
O1 C25 1.3841(16)
O1 B1 1.4355(18)
O2 C28 1.3751(18)
O2 C31 1.425(2)
N1 C8 1.3655(17)
N1 C1 1.3658(19)
N1 B1 1.4932(18)
N2 C8 1.3416(19)
N2 C9 1.3502(18)
N3 C9 1.3681(17)
N3 C16 1.3707(17)
N3 B1 1.499(2)
N4 C16 1.3450(18)
N4 C17 1.3485(19)
N5 C24 1.3672(19)
N5 C17 1.3718(17)
N5 B1 1.5011(19)
N6 C1 1.3423(17)
N6 C24 1.3490(17)
C1 C2 1.4581(18)
C2 C3 1.3913(19)
C2 C7 1.417(2)
C3 C4 1.389(2)
C4 C5 1.393(2)
C5 C6 1.384(2)
C6 C7 1.3991(19)
C7 C8 1.456(2)
C9 C10 1.453(2)
C10 C11 1.392(2)
C10 C15 1.424(2)
C11 C12 1.383(2)
C12 C13 1.404(2)
C13 C14 1.380(2)
C14 C15 1.392(2)
C15 C16 1.457(2)
C17 C18 1.459(2)
C18 C19 1.401(2)
C18 C23 1.422(2)
C19 C20 1.383(2)
C20 C21 1.401(2)
C21 C22 1.388(2)
C22 C23 1.392(2)
C23 C24 1.4544(19)
C25 C30 1.377(2)
C25 C26 1.3955(19)
C26 C27 1.381(2)
C27 C28 1.390(2)
C28 C29 1.384(2)
C29 C30 1.390(2)
